data_7151875
loop_
_publ_author_name
'Nagaraj, Muthupandi'
'Boominathan, Muthusamy'
'Muthusubramanian, Shanmugam'
'Bhuvanesh, Nattamai'

_publ_section_title
;
 Synthesis of novel N-hydroxy heterocycles via intramolecular reductive
 cyclization of diketoximes by NaBH3CN
;
_journal_issue 12
_journal_name_full 'Organic &amp; Biomolecular Chemistry'
_journal_page_first 4642
_journal_paper_doi 10.1039/c1ob05232b
_journal_volume 9
_journal_year 2011
_chemical_absolute_configuration unk
_chemical_formula_moiety 'C22 H22 N2 O'
_chemical_formula_sum 'C22 H22 N2 O'
_chemical_formula_weight 330.42
_chemical_melting_point 172.0(10)
_chemical_name_common '14 December 2010'
_space_group_IT_number 19
_symmetry_cell_setting orthorhombic
_symmetry_space_group_name_Hall 'P 2ac 2ab'
_symmetry_space_group_name_H-M 'P 21 21 21'
_atom_sites_solution_hydrogens geom
_atom_sites_solution_primary direct
_atom_sites_solution_secondary difmap
_cell_angle_alpha 90.00
_cell_angle_beta 90.00
_cell_angle_gamma 90.00
_cell_formula_units_Z 4
_cell_length_a 6.2211(3)
_cell_length_b 14.2500(7)
_cell_length_c 19.7004(10)
_cell_measurement_reflns_used 5447
_cell_measurement_temperature 110(2)
_cell_measurement_theta_max 60.99
_cell_measurement_theta_min 3.83
_cell_volume 1746.45(15)
_computing_cell_refinement
;
CELL-NOW (Sheldrick, 2003) and SAINT (BRUKER-NONIUS, 2003)
;
_computing_data_collection 'FRAMBO (BRUKER-NONIUS, 2003)'
_computing_data_reduction 'Bruker APEX2'
_computing_molecular_graphics 'X-SEED (Barbour, 2001)'
_computing_publication_material 'Bruker SHELXTL'
_computing_structure_refinement 'SHELXL-97 (Sheldrick, 2008)'
_computing_structure_solution 'SHELXS-97 (Sheldrick, 2008)'
_diffrn_ambient_temperature 110(2)
_diffrn_measured_fraction_theta_full 0.994
_diffrn_measured_fraction_theta_max 0.994
_diffrn_measurement_device_type 'BRUKER GADDS D8 Discover'
_diffrn_measurement_method 'phi and omega scans'
_diffrn_radiation_monochromator graphite
_diffrn_radiation_source 'fine-focus sealed tube'
_diffrn_radiation_type CuK\a
_diffrn_radiation_wavelength 1.54178
_diffrn_reflns_av_R_equivalents 0.0544
_diffrn_reflns_av_sigmaI/netI 0.0249
_diffrn_reflns_limit_h_max 6
_diffrn_reflns_limit_h_min -6
_diffrn_reflns_limit_k_max 15
_diffrn_reflns_limit_k_min -16
_diffrn_reflns_limit_l_max 22
_diffrn_reflns_limit_l_min -22
_diffrn_reflns_number 24442
_diffrn_reflns_theta_full 60.00
_diffrn_reflns_theta_max 60.00
_diffrn_reflns_theta_min 3.83
_exptl_absorpt_coefficient_mu 0.605
_exptl_absorpt_correction_T_max 0.8885
_exptl_absorpt_correction_T_min 0.8537
_exptl_absorpt_correction_type multi-scan
_exptl_absorpt_process_details 'SADABS; (Sheldrick, 2006)'
_exptl_crystal_colour colorless
_exptl_crystal_density_diffrn 1.257
_exptl_crystal_density_method 'not measured'
_exptl_crystal_description block
_exptl_crystal_F_000 704
_exptl_crystal_size_max 0.27
_exptl_crystal_size_mid 0.21
_exptl_crystal_size_min 0.20
_refine_diff_density_max 0.130
_refine_diff_density_min -0.153
_refine_diff_density_rms 0.039
_refine_ls_abs_structure_details 'Flack H D (1983), Acta Cryst. A39, 876-881'
_refine_ls_abs_structure_Flack -0.1(2)
_refine_ls_extinction_coef 0.0125(7)
_refine_ls_extinction_expression Fc^*^=kFc[1+0.001xFc^2^\l^3^/sin(2\q)]^-1/4^
_refine_ls_extinction_method SHELXL
_refine_ls_goodness_of_fit_ref 1.066
_refine_ls_hydrogen_treatment constr
_refine_ls_matrix_type full
_refine_ls_number_parameters 227
_refine_ls_number_reflns 2557
_refine_ls_number_restraints 0
_refine_ls_restrained_S_all 1.066
_refine_ls_R_factor_all 0.0301
_refine_ls_R_factor_gt 0.0274
_refine_ls_shift/su_max 0.001
_refine_ls_shift/su_mean 0.000
_refine_ls_structure_factor_coef Fsqd
_refine_ls_weighting_details 'calc w=1/[\s^2^(Fo^2^)+(0.0460P)^2^+0.0000P] where P=(Fo^2^+2Fc^2^)/3'
_refine_ls_weighting_scheme calc
_refine_ls_wR_factor_gt 0.0655
_refine_ls_wR_factor_ref 0.0662
_reflns_number_gt 2365
_reflns_number_total 2557
_reflns_threshold_expression >2sigma(I)
_cod_data_source_file c1ob05232b.txt
_cod_data_source_block 8b
_cod_depositor_comments
;
The following automatic conversions were performed:
'_symmetry_cell_setting' value 'Orthorhombic' changed to 'orthorhombic'
according to '/home/saulius/struct/CIF-dictionaries/cif_core.dic'
dictionary named 'cif_core.dic' version 2.4.1 from 2010-06-29.

Automatic conversion script
Id: cif_fix_enum 1555 2011-01-17 13:19:09Z saulius 

The following automatic conversions were performed:

'_chemical_melting_point' value '171-173' was changed to '172.0(10)'
- the average value was taken and precision was estimated.

Automatic conversion script
Id: cif_fix_values 1569 2011-02-09 13:29:24Z adriana 
;
_cod_original_sg_symbol_H-M P2(1)2(1)2(1)
_cod_database_code 7151875

loop_
_symmetry_equiv_pos_as_xyz
'x, y, z'
'-x+1/2, -y, z+1/2'
'-x, y+1/2, -z+1/2'
'x+1/2, -y+1/2, -z'

loop_
_atom_site_label
_atom_site_type_symbol
_atom_site_fract_x
_atom_site_fract_y
_atom_site_fract_z
_atom_site_U_iso_or_equiv
_atom_site_adp_type
_atom_site_occupancy
_atom_site_symmetry_multiplicity
_atom_site_calc_flag
_atom_site_refinement_flags
_atom_site_disorder_assembly
_atom_site_disorder_group
C1 C 0.3974(2) 0.51109(9) 0.83060(6) 0.0195(3) Uani 1 1 d . . .
H1A H 0.5404 0.5093 0.8538 0.023 Uiso 1 1 calc R . .
C2 C 0.2933(2) 0.60660(10) 0.84318(7) 0.0231(3) Uani 1 1 d . . .
H2A H 0.2819 0.6168 0.8928 0.028 Uiso 1 1 calc R . .
H2B H 0.1456 0.6056 0.8245 0.028 Uiso 1 1 calc R . .
C3 C 0.4156(2) 0.68931(9) 0.81180(7) 0.0220(3) Uani 1 1 d . . .
H3A H 0.3149 0.7440 0.8120 0.026 Uiso 1 1 calc R . .
C4 C 0.4615(2) 0.66608(9) 0.73695(7) 0.0211(3) Uani 1 1 d . . .
H4A H 0.3246 0.6663 0.7113 0.025 Uiso 1 1 calc R . .
H4B H 0.5552 0.7154 0.7175 0.025 Uiso 1 1 calc R . .
C5 C 0.5704(2) 0.57047(9) 0.72838(6) 0.0206(3) Uani 1 1 d . . .
H5A H 0.7098 0.5705 0.7536 0.025 Uiso 1 1 calc R . .
C6 C 0.2600(2) 0.43121(9) 0.85708(6) 0.0202(3) Uani 1 1 d . . .
C7 C 0.0537(2) 0.41699(10) 0.83180(7) 0.0233(3) Uani 1 1 d . . .
H7A H -0.0022 0.4589 0.7987 0.028 Uiso 1 1 calc R . .
C8 C -0.0713(2) 0.34286(10) 0.85401(7) 0.0249(4) Uani 1 1 d . . .
H8A H -0.2116 0.3340 0.8361 0.030 Uiso 1 1 calc R . .
C9 C 0.0081(2) 0.28166(10) 0.90224(7) 0.0271(4) Uani 1 1 d . . .
H9A H -0.0782 0.2312 0.9180 0.033 Uiso 1 1 calc R . .
C10 C 0.2129(2) 0.29407(10) 0.92743(7) 0.0284(4) Uani 1 1 d . . .
H10A H 0.2684 0.2515 0.9601 0.034 Uiso 1 1 calc R . .
C11 C 0.3380(2) 0.36843(9) 0.90526(7) 0.0240(4) Uani 1 1 d . . .
H11A H 0.4786 0.3767 0.9231 0.029 Uiso 1 1 calc R . .
C12 C 0.6175(2) 0.72043(9) 0.84916(7) 0.0209(3) Uani 1 1 d . . .
C13 C 0.6883(2) 0.68388(10) 0.91065(7) 0.0250(3) Uani 1 1 d . . .
H13A H 0.6127 0.6336 0.9315 0.030 Uiso 1 1 calc R . .
C14 C 0.8698(3) 0.72107(10) 0.94146(7) 0.0272(4) Uani 1 1 d . . .
H14A H 0.9194 0.6967 0.9835 0.033 Uiso 1 1 calc R . .
C15 C 0.9772(2) 0.79373(10) 0.91040(7) 0.0268(4) Uani 1 1 d . . .
H15A H 1.1020 0.8204 0.9303 0.032 Uiso 1 1 calc R . .
C16 C 0.8979(2) 0.82686(10) 0.84909(7) 0.0281(4) Uani 1 1 d . . .
H16A H 0.9719 0.8768 0.8273 0.034 Uiso 1 1 calc R . .
C17 C 0.6129(2) 0.54988(9) 0.65410(7) 0.0207(3) Uani 1 1 d . . .
C18 C 0.8173(2) 0.55689(10) 0.62754(7) 0.0250(4) Uani 1 1 d . . .
H18A H 0.9343 0.5715 0.6567 0.030 Uiso 1 1 calc R . .
C19 C 0.8549(3) 0.54294(10) 0.55875(7) 0.0286(4) Uani 1 1 d . . .
H19A H 0.9966 0.5484 0.5412 0.034 Uiso 1 1 calc R . .
C20 C 0.6875(2) 0.52135(10) 0.51612(7) 0.0276(4) Uani 1 1 d . . .
H20A H 0.7124 0.5131 0.4689 0.033 Uiso 1 1 calc R . .
C21 C 0.4828(3) 0.51166(12) 0.54223(7) 0.0321(4) Uani 1 1 d . . .
H21A H 0.3673 0.4949 0.5131 0.038 Uiso 1 1 calc R . .
C22 C 0.4455(2) 0.52627(10) 0.61054(7) 0.0292(4) Uani 1 1 d . . .
H22A H 0.3038 0.5201 0.6280 0.035 Uiso 1 1 calc R . .
N1 N 0.42946(17) 0.49819(7) 0.75699(5) 0.0197(3) Uani 1 1 d . . .
N2 N 0.72264(19) 0.79186(8) 0.81938(6) 0.0259(3) Uani 1 1 d . . .
O1 O 0.55066(14) 0.41169(6) 0.75084(4) 0.0231(2) Uani 1 1 d . . .
H1O H 0.4537 0.3738 0.7376 0.035 Uiso 1 1 d R . .

loop_
_atom_site_aniso_label
_atom_site_aniso_U_11
_atom_site_aniso_U_22
_atom_site_aniso_U_33
_atom_site_aniso_U_23
_atom_site_aniso_U_13
_atom_site_aniso_U_12
C1 0.0196(7) 0.0211(8) 0.0178(7) 0.0000(6) -0.0007(6) 0.0001(6)
C2 0.0239(8) 0.0222(8) 0.0232(7) -0.0010(6) 0.0019(7) 0.0003(6)
C3 0.0237(8) 0.0170(7) 0.0253(7) 0.0012(6) 0.0001(7) 0.0030(6)
C4 0.0222(8) 0.0180(7) 0.0230(7) 0.0006(6) -0.0009(7) -0.0003(6)
C5 0.0201(7) 0.0206(8) 0.0210(7) 0.0006(6) -0.0018(6) -0.0004(6)
C6 0.0228(8) 0.0198(8) 0.0179(7) -0.0036(6) 0.0024(6) 0.0013(6)
C7 0.0254(8) 0.0219(8) 0.0225(7) 0.0016(6) -0.0001(7) 0.0027(7)
C8 0.0224(8) 0.0253(8) 0.0271(8) -0.0032(6) 0.0001(7) -0.0017(6)
C9 0.0304(9) 0.0242(8) 0.0267(7) 0.0010(7) 0.0042(7) -0.0040(7)
C10 0.0376(9) 0.0232(8) 0.0243(8) 0.0052(7) -0.0016(7) 0.0003(7)
C11 0.0268(8) 0.0241(8) 0.0210(8) -0.0008(6) -0.0038(7) 0.0000(6)
C12 0.0251(7) 0.0147(7) 0.0229(7) -0.0028(6) 0.0028(6) 0.0037(6)
C13 0.0304(8) 0.0217(8) 0.0229(8) -0.0014(6) 0.0032(7) 0.0002(7)
C14 0.0336(9) 0.0270(8) 0.0211(7) -0.0011(7) -0.0017(7) 0.0035(7)
C15 0.0275(8) 0.0263(8) 0.0267(8) -0.0052(7) -0.0023(7) 0.0014(7)
C16 0.0291(9) 0.0223(8) 0.0327(9) -0.0006(7) -0.0018(8) -0.0038(7)
C17 0.0250(8) 0.0153(7) 0.0218(7) 0.0020(6) 0.0010(7) 0.0018(6)
C18 0.0251(9) 0.0235(8) 0.0265(8) -0.0008(6) -0.0013(7) 0.0019(6)
C19 0.0288(9) 0.0284(9) 0.0286(8) -0.0003(7) 0.0074(7) 0.0015(7)
C20 0.0393(10) 0.0235(8) 0.0202(7) -0.0011(6) 0.0035(8) 0.0061(7)
C21 0.0318(9) 0.0414(10) 0.0229(8) -0.0042(7) -0.0048(7) 0.0029(8)
C22 0.0222(9) 0.0399(9) 0.0254(8) -0.0006(7) 0.0006(7) 0.0000(7)
N1 0.0234(6) 0.0143(6) 0.0214(6) -0.0006(5) 0.0018(5) 0.0044(5)
N2 0.0289(7) 0.0206(7) 0.0282(6) 0.0010(5) 0.0000(6) -0.0020(6)
O1 0.0255(5) 0.0154(5) 0.0284(5) -0.0026(4) -0.0004(5) 0.0039(4)

loop_
_atom_type_symbol
_atom_type_description
_atom_type_scat_dispersion_real
_atom_type_scat_dispersion_imag
_atom_type_scat_source
C C 0.0181 0.0091 'International Tables Vol C Tables 4.2.6.8 and 6.1.1.4'
H H 0.0000 0.0000 'International Tables Vol C Tables 4.2.6.8 and 6.1.1.4'
N N 0.0311 0.0180 'International Tables Vol C Tables 4.2.6.8 and 6.1.1.4'
O O 0.0492 0.0322 'International Tables Vol C Tables 4.2.6.8 and 6.1.1.4'

loop_
_geom_angle_atom_site_label_1
_geom_angle_atom_site_label_2
_geom_angle_atom_site_label_3
_geom_angle
_geom_angle_site_symmetry_1
_geom_angle_site_symmetry_3
_geom_angle_publ_flag
N1 C1 C6 108.71(10) . . ?
N1 C1 C2 109.13(10) . . ?
C6 C1 C2 111.96(11) . . ?
N1 C1 H1A 109.0 . . ?
C6 C1 H1A 109.0 . . ?
C2 C1 H1A 109.0 . . ?
C1 C2 C3 114.16(11) . . ?
C1 C2 H2A 108.7 . . ?
C3 C2 H2A 108.7 . . ?
C1 C2 H2B 108.7 . . ?
C3 C2 H2B 108.7 . . ?
H2A C2 H2B 107.6 . . ?
C12 C3 C2 116.01(12) . . ?
C12 C3 C4 111.90(11) . . ?
C2 C3 C4 108.26(11) . . ?
C12 C3 H3A 106.7 . . ?
C2 C3 H3A 106.7 . . ?
C4 C3 H3A 106.7 . . ?
C5 C4 C3 112.30(11) . . ?
C5 C4 H4A 109.1 . . ?
C3 C4 H4A 109.1 . . ?
C5 C4 H4B 109.1 . . ?
C3 C4 H4B 109.1 . . ?
H4A C4 H4B 107.9 . . ?
N1 C5 C17 109.87(11) . . ?
N1 C5 C4 108.57(10) . . ?
C17 C5 C4 110.85(11) . . ?
N1 C5 H5A 109.2 . . ?
C17 C5 H5A 109.2 . . ?
C4 C5 H5A 109.2 . . ?
C7 C6 C11 118.18(13) . . ?
C7 C6 C1 120.42(12) . . ?
C11 C6 C1 121.37(12) . . ?
C8 C7 C6 121.10(13) . . ?
C8 C7 H7A 119.5 . . ?
C6 C7 H7A 119.5 . . ?
C9 C8 C7 119.94(13) . . ?
C9 C8 H8A 120.0 . . ?
C7 C8 H8A 120.0 . . ?
C10 C9 C8 119.81(14) . . ?
C10 C9 H9A 120.1 . . ?
C8 C9 H9A 120.1 . . ?
C9 C10 C11 120.25(14) . . ?
C9 C10 H10A 119.9 . . ?
C11 C10 H10A 119.9 . . ?
C10 C11 C6 120.71(14) . . ?
C10 C11 H11A 119.6 . . ?
C6 C11 H11A 119.6 . . ?
N2 C12 C13 120.63(13) . . ?
N2 C12 C3 114.28(12) . . ?
C13 C12 C3 125.01(13) . . ?
C14 C13 C12 119.74(14) . . ?
C14 C13 H13A 120.1 . . ?
C12 C13 H13A 120.1 . . ?
C15 C14 C13 119.22(13) . . ?
C15 C14 H14A 120.4 . . ?
C13 C14 H14A 120.4 . . ?
C14 C15 C16 118.08(14) . . ?
C14 C15 H15A 121.0 . . ?
C16 C15 H15A 121.0 . . ?
N2 C16 C15 123.03(14) . . ?
N2 C16 H16A 118.5 . . ?
C15 C16 H16A 118.5 . . ?
C18 C17 C22 118.30(13) . . ?
C18 C17 C5 120.90(12) . . ?
C22 C17 C5 120.77(12) . . ?
C17 C18 C19 121.00(14) . . ?
C17 C18 H18A 119.5 . . ?
C19 C18 H18A 119.5 . . ?
C20 C19 C18 120.07(14) . . ?
C20 C19 H19A 120.0 . . ?
C18 C19 H19A 120.0 . . ?
C19 C20 C21 119.63(13) . . ?
C19 C20 H20A 120.2 . . ?
C21 C20 H20A 120.2 . . ?
C20 C21 C22 120.20(14) . . ?
C20 C21 H21A 119.9 . . ?
C22 C21 H21A 119.9 . . ?
C21 C22 C17 120.76(14) . . ?
C21 C22 H22A 119.6 . . ?
C17 C22 H22A 119.6 . . ?
O1 N1 C5 104.74(9) . . ?
O1 N1 C1 104.96(9) . . ?
C5 N1 C1 111.80(10) . . ?
C16 N2 C12 119.29(12) . . ?
N1 O1 H1O 101.3 . . ?

loop_
_geom_bond_atom_site_label_1
_geom_bond_atom_site_label_2
_geom_bond_distance
_geom_bond_site_symmetry_2
_geom_bond_publ_flag
C1 N1 1.4754(16) . ?
C1 C6 1.5163(19) . ?
C1 C2 1.527(2) . ?
C1 H1A 1.0000 . ?
C2 C3 1.5329(19) . ?
C2 H2A 0.9900 . ?
C2 H2B 0.9900 . ?
C3 C12 1.522(2) . ?
C3 C4 1.5381(18) . ?
C3 H3A 1.0000 . ?
C4 C5 1.5308(19) . ?
C4 H4A 0.9900 . ?
C4 H4B 0.9900 . ?
C5 N1 1.4651(17) . ?
C5 C17 1.5159(18) . ?
C5 H5A 1.0000 . ?
C6 C7 1.3915(19) . ?
C6 C11 1.3917(18) . ?
C7 C8 1.383(2) . ?
C7 H7A 0.9500 . ?
C8 C9 1.381(2) . ?
C8 H8A 0.9500 . ?
C9 C10 1.379(2) . ?
C9 H9A 0.9500 . ?
C10 C11 1.385(2) . ?
C10 H10A 0.9500 . ?
C11 H11A 0.9500 . ?
C12 N2 1.3447(18) . ?
C12 C13 1.3902(18) . ?
C13 C14 1.387(2) . ?
C13 H13A 0.9500 . ?
C14 C15 1.376(2) . ?
C14 H14A 0.9500 . ?
C15 C16 1.387(2) . ?
C15 H15A 0.9500 . ?
C16 N2 1.3344(19) . ?
C16 H16A 0.9500 . ?
C17 C18 1.379(2) . ?
C17 C22 1.391(2) . ?
C18 C19 1.3894(19) . ?
C18 H18A 0.9500 . ?
C19 C20 1.373(2) . ?
C19 H19A 0.9500 . ?
C20 C21 1.380(2) . ?
C20 H20A 0.9500 . ?
C21 C22 1.382(2) . ?
C21 H21A 0.9500 . ?
C22 H22A 0.9500 . ?
N1 O1 1.4500(13) . ?
O1 H1O 0.8500 . ?

loop_
_geom_torsion_atom_site_label_1
_geom_torsion_atom_site_label_2
_geom_torsion_atom_site_label_3
_geom_torsion_atom_site_label_4
_geom_torsion
_geom_torsion_site_symmetry_1
_geom_torsion_site_symmetry_2
_geom_torsion_site_symmetry_3
_geom_torsion_site_symmetry_4
_geom_torsion_publ_flag
N1 C1 C2 C3 -54.40(14) . . . . ?
C6 C1 C2 C3 -174.80(11) . . . . ?
C1 C2 C3 C12 -76.50(15) . . . . ?
C1 C2 C3 C4 50.23(15) . . . . ?
C12 C3 C4 C5 76.93(14) . . . . ?
C2 C3 C4 C5 -52.14(15) . . . . ?
C3 C4 C5 N1 59.18(14) . . . . ?
C3 C4 C5 C17 179.94(11) . . . . ?
N1 C1 C6 C7 -60.05(15) . . . . ?
C2 C1 C6 C7 60.60(15) . . . . ?
N1 C1 C6 C11 117.72(13) . . . . ?
C2 C1 C6 C11 -121.63(14) . . . . ?
C11 C6 C7 C8 0.3(2) . . . . ?
C1 C6 C7 C8 178.12(12) . . . . ?
C6 C7 C8 C9 0.2(2) . . . . ?
C7 C8 C9 C10 -0.8(2) . . . . ?
C8 C9 C10 C11 0.9(2) . . . . ?
C9 C10 C11 C6 -0.4(2) . . . . ?
C7 C6 C11 C10 -0.18(19) . . . . ?
C1 C6 C11 C10 -178.00(12) . . . . ?
C2 C3 C12 N2 178.72(11) . . . . ?
C4 C3 C12 N2 53.84(15) . . . . ?
C2 C3 C12 C13 -4.48(19) . . . . ?
C4 C3 C12 C13 -129.36(13) . . . . ?
N2 C12 C13 C14 -0.3(2) . . . . ?
C3 C12 C13 C14 -176.96(12) . . . . ?
C12 C13 C14 C15 -0.1(2) . . . . ?
C13 C14 C15 C16 0.1(2) . . . . ?
C14 C15 C16 N2 0.4(2) . . . . ?
N1 C5 C17 C18 -135.36(13) . . . . ?
C4 C5 C17 C18 104.64(14) . . . . ?
N1 C5 C17 C22 46.66(16) . . . . ?
C4 C5 C17 C22 -73.34(16) . . . . ?
C22 C17 C18 C19 1.5(2) . . . . ?
C5 C17 C18 C19 -176.54(12) . . . . ?
C17 C18 C19 C20 -0.3(2) . . . . ?
C18 C19 C20 C21 -1.4(2) . . . . ?
C19 C20 C21 C22 1.9(2) . . . . ?
C20 C21 C22 C17 -0.7(2) . . . . ?
C18 C17 C22 C21 -1.0(2) . . . . ?
C5 C17 C22 C21 177.06(13) . . . . ?
C17 C5 N1 O1 62.33(12) . . . . ?
C4 C5 N1 O1 -176.29(9) . . . . ?
C17 C5 N1 C1 175.46(11) . . . . ?
C4 C5 N1 C1 -63.17(13) . . . . ?
C6 C1 N1 O1 -64.14(12) . . . . ?
C2 C1 N1 O1 173.48(10) . . . . ?
C6 C1 N1 C5 -177.12(10) . . . . ?
C2 C1 N1 C5 60.50(13) . . . . ?
C15 C16 N2 C12 -0.8(2) . . . . ?
C13 C12 N2 C16 0.78(19) . . . . ?
C3 C12 N2 C16 177.73(11) . . . . ?
